data_4119676
loop_
_publ_author_name
'Xin Xu'
'Gerald Kehr'
'Constantin G. Daniliuc'
'Gerhard Erker'

_publ_section_title
;
 Reactions of a Cationic Geminal Zr+/P Pair with Small Molecules
;
_journal_name_full 'Journal of the American Chemical Society'
_journal_page_first 6465
_journal_page_last 6476
_journal_paper_doi 10.1021/ja3110076
_journal_volume 135
_journal_year 2013
_chemical_formula_sum 'C48 H38.75 B Cl0.25 F20 O Zr'
_chemical_formula_weight 1122.43
_chemical_name_systematic
; 
 ? 
;
_space_group_IT_number 2
_symmetry_cell_setting triclinic
_symmetry_space_group_name_Hall '-P 1'
_symmetry_space_group_name_H-M 'P -1'
_atom_sites_solution_hydrogens 'at Zr from difmap, others geom'
_atom_sites_solution_primary direct
_atom_sites_solution_secondary difmap
_audit_creation_method SHELXL-97
_cell_angle_alpha 77.9740(10)
_cell_angle_beta 86.0940(10)
_cell_angle_gamma 83.6470(10)
_cell_formula_units_Z 2
_cell_length_a 10.8133(2)
_cell_length_b 14.3998(2)
_cell_length_c 15.2987(4)
_cell_measurement_reflns_used 5421
_cell_measurement_temperature 223(2)
_cell_measurement_theta_max 28.28
_cell_measurement_theta_min 4.08
_cell_volume 2313.07(8)
_computing_cell_refinement 'Collect (Nonius B.V., 1998)'
_computing_data_collection 'Collect (Nonius B.V., 1998)'
_computing_data_reduction 'Denzo-SMN (Otwinowski & Minor, 1997)'
_computing_molecular_graphics 'XP (BrukerAXS, 2000)'
_computing_publication_material 'SHELXL-97 (Sheldrick, 1997)'
_computing_structure_refinement 'SHELXL-97 (Sheldrick, 1997)'
_computing_structure_solution 'SHELXS-97 (Sheldrick, 1990)'
_diffrn_ambient_temperature 223(2)
_diffrn_measured_fraction_theta_full 0.985
_diffrn_measured_fraction_theta_max 0.985
_diffrn_measurement_device_type 'Nonius KappaCD APEXII'
_diffrn_measurement_method '\w and \f scans'
_diffrn_radiation_monochromator 'Montel mirror'
_diffrn_radiation_source 'rotating anode Nonius FR591'
_diffrn_radiation_type MoK\a
_diffrn_radiation_wavelength 0.71073
_diffrn_reflns_av_R_equivalents 0.043
_diffrn_reflns_av_sigmaI/netI 0.0413
_diffrn_reflns_limit_h_max 12
_diffrn_reflns_limit_h_min -12
_diffrn_reflns_limit_k_max 14
_diffrn_reflns_limit_k_min -17
_diffrn_reflns_limit_l_max 17
_diffrn_reflns_limit_l_min -18
_diffrn_reflns_number 21051
_diffrn_reflns_theta_full 25.00
_diffrn_reflns_theta_max 25.00
_diffrn_reflns_theta_min 4.09
_exptl_absorpt_coefficient_mu 0.370
_exptl_absorpt_correction_T_max 0.9890
_exptl_absorpt_correction_T_min 0.9196
_exptl_absorpt_correction_type multi-scan
_exptl_absorpt_process_details 'Denzo (Otwinowski, Borek, Majewski & Minor, 2003)'
_exptl_crystal_colour yellow
_exptl_crystal_density_diffrn 1.612
_exptl_crystal_description column
_exptl_crystal_F_000 1128
_exptl_crystal_size_max 0.23
_exptl_crystal_size_mid 0.05
_exptl_crystal_size_min 0.03
_refine_diff_density_max 0.348
_refine_diff_density_min -0.433
_refine_diff_density_rms 0.066
_refine_ls_extinction_method none
_refine_ls_goodness_of_fit_ref 1.095
_refine_ls_hydrogen_treatment mixed
_refine_ls_matrix_type full
_refine_ls_number_parameters 663
_refine_ls_number_reflns 8023
_refine_ls_number_restraints 12
_refine_ls_restrained_S_all 1.104
_refine_ls_R_factor_all 0.0693
_refine_ls_R_factor_gt 0.0559
_refine_ls_shift/su_max 0.001
_refine_ls_shift/su_mean 0.000
_refine_ls_structure_factor_coef Fsqd
_refine_ls_weighting_details 'calc w=1/[\s^2^(Fo^2^)+(0.0000P)^2^+5.7233P] where P=(Fo^2^+2Fc^2^)/3'
_refine_ls_weighting_scheme calc
_refine_ls_wR_factor_gt 0.1065
_refine_ls_wR_factor_ref 0.1159
_reflns_number_gt 6815
_reflns_number_total 8023
_reflns_threshold_expression >2sigma(I)
_cod_data_source_file ja3110076_si_012.cif
_cod_data_source_block erk6745
_cod_database_code 4119676

loop_
_symmetry_equiv_pos_as_xyz
'x, y, z'
'-x, -y, -z'

loop_
_atom_site_label
_atom_site_type_symbol
_atom_site_fract_x
_atom_site_fract_y
_atom_site_fract_z
_atom_site_U_iso_or_equiv
_atom_site_adp_type
_atom_site_occupancy
_atom_site_symmetry_multiplicity
_atom_site_calc_flag
_atom_site_refinement_flags
_atom_site_disorder_assembly
_atom_site_disorder_group
Zr1 Zr 0.59780(4) 0.70859(3) 0.72820(3) 0.03925(12) Uani 1 1 d . . .
H1 H 0.606(6) 0.792(5) 0.641(5) 0.047 Uiso 0.727(7) 1 d P A 1
Cl1 Cl 0.6118(6) 0.8388(6) 0.5985(5) 0.097(3) Uani 0.273(7) 1 d P A 2
O1 O 0.5513(3) 0.81789(19) 0.81332(19) 0.0445(7) Uani 1 1 d . A .
C2 C 0.5327(5) 0.8040(3) 0.9103(3) 0.0606(13) Uani 1 1 d . . .
H2A H 0.6127 0.7909 0.9391 0.073 Uiso 1 1 calc R A .
H2B H 0.4825 0.7508 0.9335 0.073 Uiso 1 1 calc R . .
C3 C 0.4653(5) 0.8966(3) 0.9267(3) 0.0530(11) Uani 1 1 d . A .
H3A H 0.3750 0.8970 0.9235 0.064 Uiso 1 1 calc R . .
H3B H 0.4836 0.9083 0.9851 0.064 Uiso 1 1 calc R . .
C4 C 0.5169(4) 0.9688(3) 0.8518(3) 0.0535(12) Uani 1 1 d . . .
H4A H 0.4607 1.0278 0.8400 0.064 Uiso 1 1 calc R A .
H4B H 0.5989 0.9838 0.8653 0.064 Uiso 1 1 calc R . .
C5 C 0.5263(5) 0.9196(3) 0.7744(3) 0.0551(12) Uani 1 1 d . A .
H5A H 0.4483 0.9320 0.7430 0.066 Uiso 1 1 calc R . .
H5B H 0.5942 0.9417 0.7320 0.066 Uiso 1 1 calc R . .
C11 C 0.7849(4) 0.6550(4) 0.8214(3) 0.0503(12) Uani 1 1 d . A .
C12 C 0.7709(4) 0.5802(3) 0.7783(3) 0.0521(11) Uani 1 1 d . A .
C13 C 0.7931(4) 0.6113(4) 0.6863(3) 0.0522(12) Uani 1 1 d . A .
C14 C 0.8208(4) 0.7063(4) 0.6723(3) 0.0542(12) Uani 1 1 d . A .
C15 C 0.8165(4) 0.7336(3) 0.7554(3) 0.0484(11) Uani 1 1 d . A .
C16 C 0.3875(4) 0.7312(3) 0.6598(3) 0.0407(9) Uani 1 1 d . A .
C17 C 0.3651(3) 0.7029(3) 0.7533(3) 0.0420(10) Uani 1 1 d . A .
C18 C 0.4225(4) 0.6082(3) 0.7799(3) 0.0478(11) Uani 1 1 d . A .
C19 C 0.4756(4) 0.5775(3) 0.7027(3) 0.0442(10) Uani 1 1 d . A .
C20 C 0.4565(4) 0.6541(3) 0.6292(3) 0.0418(9) Uani 1 1 d . A .
C21 C 0.7882(6) 0.6442(5) 0.9215(3) 0.094(2) Uani 1 1 d U . .
H21A H 0.7080 0.6278 0.9491 0.141 Uiso 1 1 calc R A .
H21B H 0.8065 0.7038 0.9355 0.141 Uiso 1 1 calc R . .
H21C H 0.8523 0.5940 0.9443 0.141 Uiso 1 1 calc R . .
C22 C 0.7621(6) 0.4783(4) 0.8280(5) 0.103(2) Uani 1 1 d . . .
H22A H 0.8361 0.4561 0.8618 0.155 Uiso 1 1 calc R A .
H22B H 0.7554 0.4379 0.7855 0.155 Uiso 1 1 calc R . .
H22C H 0.6891 0.4758 0.8686 0.155 Uiso 1 1 calc R . .
C23 C 0.8093(5) 0.5529(5) 0.6156(4) 0.096(2) Uani 1 1 d . . .
H23A H 0.7978 0.4870 0.6424 0.143 Uiso 1 1 calc R A .
H23B H 0.8924 0.5565 0.5878 0.143 Uiso 1 1 calc R . .
H23C H 0.7482 0.5772 0.5707 0.143 Uiso 1 1 calc R . .
C24 C 0.8653(6) 0.7654(5) 0.5839(4) 0.101(2) Uani 1 1 d U . .
H24A H 0.8380 0.8322 0.5819 0.151 Uiso 1 1 calc R A .
H24B H 0.8309 0.7449 0.5349 0.151 Uiso 1 1 calc R . .
H24C H 0.9556 0.7568 0.5783 0.151 Uiso 1 1 calc R . .
C25 C 0.8502(5) 0.8268(5) 0.7719(5) 0.097(2) Uani 1 1 d . . .
H25A H 0.9390 0.8223 0.7802 0.146 Uiso 1 1 calc R A .
H25B H 0.8047 0.8410 0.8252 0.146 Uiso 1 1 calc R . .
H25C H 0.8288 0.8773 0.7210 0.146 Uiso 1 1 calc R . .
C26 C 0.3359(5) 0.8222(3) 0.6021(3) 0.0578(12) Uani 1 1 d . . .
H26A H 0.3907 0.8378 0.5494 0.087 Uiso 1 1 calc R A .
H26B H 0.3297 0.8731 0.6354 0.087 Uiso 1 1 calc R . .
H26C H 0.2539 0.8147 0.5841 0.087 Uiso 1 1 calc R . .
C27 C 0.2790(4) 0.7587(4) 0.8098(3) 0.0658(14) Uani 1 1 d . . .
H27A H 0.2942 0.8255 0.7942 0.099 Uiso 1 1 calc R A .
H27B H 0.2943 0.7341 0.8725 0.099 Uiso 1 1 calc R . .
H27C H 0.1933 0.7526 0.7989 0.099 Uiso 1 1 calc R . .
C28 C 0.4091(5) 0.5472(4) 0.8732(3) 0.0715(16) Uani 1 1 d . . .
H28A H 0.3252 0.5282 0.8837 0.107 Uiso 1 1 calc R A .
H28B H 0.4253 0.5837 0.9172 0.107 Uiso 1 1 calc R . .
H28C H 0.4683 0.4908 0.8785 0.107 Uiso 1 1 calc R . .
C29 C 0.5180(5) 0.4745(3) 0.6967(4) 0.0701(15) Uani 1 1 d . . .
H29A H 0.4466 0.4428 0.6878 0.105 Uiso 1 1 calc R A .
H29B H 0.5562 0.4417 0.7517 0.105 Uiso 1 1 calc R . .
H29C H 0.5780 0.4734 0.6467 0.105 Uiso 1 1 calc R . .
C30 C 0.4894(5) 0.6514(4) 0.5322(3) 0.0611(13) Uani 1 1 d . . .
H30A H 0.5361 0.5909 0.5281 0.092 Uiso 1 1 calc R A .
H30B H 0.5395 0.7030 0.5063 0.092 Uiso 1 1 calc R . .
H30C H 0.4136 0.6586 0.4999 0.092 Uiso 1 1 calc R . .
B1 B 1.8218(4) 0.7543(3) 0.2254(3) 0.0331(9) Uani 1 1 d . . .
C31 C 1.8436(3) 0.6362(3) 0.2480(3) 0.0350(8) Uani 1 1 d . . .
C32 C 1.8121(4) 0.5878(3) 0.3331(3) 0.0409(9) Uani 1 1 d . . .
F32 F 1.7688(2) 0.63817(17) 0.39626(15) 0.0513(6) Uani 1 1 d . . .
C33 C 1.8226(4) 0.4901(3) 0.3603(3) 0.0467(10) Uani 1 1 d . . .
F33 F 1.7923(3) 0.4484(2) 0.44537(19) 0.0696(8) Uani 1 1 d . . .
C34 C 1.8643(4) 0.4345(3) 0.3006(3) 0.0494(11) Uani 1 1 d . . .
F34 F 1.8767(3) 0.33862(18) 0.3246(2) 0.0676(8) Uani 1 1 d . . .
C35 C 1.8928(4) 0.4773(3) 0.2141(3) 0.0465(11) Uani 1 1 d . . .
F35 F 1.9308(2) 0.42491(19) 0.1520(2) 0.0633(7) Uani 1 1 d . . .
C36 C 1.8819(3) 0.5766(3) 0.1897(3) 0.0386(9) Uani 1 1 d . . .
F36 F 1.9119(2) 0.61168(17) 0.10256(16) 0.0495(6) Uani 1 1 d . . .
C41 C 1.6672(3) 0.7742(3) 0.2338(2) 0.0334(8) Uani 1 1 d . . .
C42 C 1.5973(4) 0.7465(3) 0.1726(3) 0.0372(9) Uani 1 1 d . . .
F42 F 1.6560(2) 0.70816(17) 0.10564(15) 0.0451(6) Uani 1 1 d . . .
C43 C 1.4693(4) 0.7551(3) 0.1741(3) 0.0442(10) Uani 1 1 d . . .
F43 F 1.4096(2) 0.7255(2) 0.11203(18) 0.0605(7) Uani 1 1 d . . .
C44 C 1.4027(4) 0.7918(3) 0.2405(3) 0.0504(11) Uani 1 1 d . . .
F44 F 1.2780(2) 0.8026(2) 0.2429(2) 0.0770(9) Uani 1 1 d . . .
C45 C 1.4666(4) 0.8189(3) 0.3043(3) 0.0452(10) Uani 1 1 d . . .
F45 F 1.4028(2) 0.8576(2) 0.36914(18) 0.0660(8) Uani 1 1 d . . .
C46 C 1.5953(4) 0.8083(3) 0.3004(3) 0.0388(9) Uani 1 1 d . . .
F46 F 1.6482(2) 0.83568(18) 0.36769(16) 0.0492(6) Uani 1 1 d . . .
C51 C 1.8813(3) 0.8039(3) 0.1254(2) 0.0317(8) Uani 1 1 d . . .
C52 C 2.0080(4) 0.7831(3) 0.1059(3) 0.0379(9) Uani 1 1 d . . .
F52 F 2.0760(2) 0.71874(18) 0.16547(16) 0.0480(6) Uani 1 1 d . . .
C53 C 2.0702(4) 0.8237(3) 0.0285(3) 0.0446(10) Uani 1 1 d . . .
F53 F 2.1924(2) 0.7977(2) 0.01478(18) 0.0660(8) Uani 1 1 d . . .
C54 C 2.0081(4) 0.8901(3) -0.0345(3) 0.0438(10) Uani 1 1 d . . .
F54 F 2.0677(3) 0.9313(2) -0.11026(17) 0.0667(8) Uani 1 1 d . . .
C55 C 1.8842(4) 0.9158(3) -0.0185(3) 0.0406(9) Uani 1 1 d . . .
F55 F 1.8216(2) 0.98347(18) -0.07852(16) 0.0558(7) Uani 1 1 d . . .
C56 C 1.8242(3) 0.8726(3) 0.0596(2) 0.0333(8) Uani 1 1 d . . .
F56 F 1.7017(2) 0.90398(17) 0.06817(15) 0.0458(6) Uani 1 1 d . . .
C61 C 1.8958(3) 0.8040(3) 0.2922(2) 0.0314(8) Uani 1 1 d . . .
C62 C 1.9928(4) 0.7612(3) 0.3458(3) 0.0379(9) Uani 1 1 d . . .
F62 F 2.0289(2) 0.66673(16) 0.35540(17) 0.0495(6) Uani 1 1 d . . .
C63 C 2.0604(4) 0.8093(3) 0.3920(3) 0.0411(9) Uani 1 1 d . . .
F63 F 2.1539(2) 0.7616(2) 0.44222(17) 0.0598(7) Uani 1 1 d . . .
C64 C 2.0342(4) 0.9046(3) 0.3867(3) 0.0479(11) Uani 1 1 d . . .
F64 F 2.0990(3) 0.9530(2) 0.4305(2) 0.0707(8) Uani 1 1 d . . .
C65 C 1.9383(4) 0.9519(3) 0.3338(3) 0.0419(9) Uani 1 1 d . . .
F65 F 1.9100(3) 1.04651(18) 0.3272(2) 0.0634(7) Uani 1 1 d . . .
C66 C 1.8731(3) 0.9016(3) 0.2891(2) 0.0352(8) Uani 1 1 d . . .
F66 F 1.7815(2) 0.95306(16) 0.23738(15) 0.0441(5) Uani 1 1 d . . .

loop_
_atom_site_aniso_label
_atom_site_aniso_U_11
_atom_site_aniso_U_22
_atom_site_aniso_U_33
_atom_site_aniso_U_23
_atom_site_aniso_U_13
_atom_site_aniso_U_12
Zr1 0.0307(2) 0.0401(2) 0.0490(2) -0.01408(18) -0.00502(16) -0.00066(16)
Cl1 0.065(4) 0.132(7) 0.104(6) -0.043(4) -0.007(4) -0.008(4)
O1 0.0539(17) 0.0333(15) 0.0471(17) -0.0113(13) -0.0031(13) -0.0011(13)
C2 0.089(4) 0.052(3) 0.041(3) -0.010(2) -0.013(2) 0.001(3)
C3 0.066(3) 0.045(3) 0.049(3) -0.015(2) 0.002(2) -0.002(2)
C4 0.048(3) 0.040(2) 0.073(3) -0.016(2) 0.004(2) -0.002(2)
C5 0.058(3) 0.041(2) 0.060(3) -0.001(2) 0.001(2) 0.002(2)
C11 0.031(2) 0.082(3) 0.034(2) -0.012(2) -0.0033(17) 0.011(2)
C12 0.034(2) 0.049(3) 0.065(3) 0.002(2) -0.006(2) 0.007(2)
C13 0.035(2) 0.073(3) 0.053(3) -0.028(2) -0.011(2) 0.011(2)
C14 0.035(2) 0.079(4) 0.042(3) -0.003(2) 0.0049(19) 0.002(2)
C15 0.030(2) 0.058(3) 0.061(3) -0.018(2) -0.0068(19) -0.0055(19)
C16 0.031(2) 0.052(3) 0.040(2) -0.0124(19) -0.0064(17) -0.0007(18)
C17 0.027(2) 0.057(3) 0.046(2) -0.016(2) -0.0009(17) -0.0078(18)
C18 0.040(2) 0.054(3) 0.047(3) 0.002(2) -0.0081(19) -0.016(2)
C19 0.037(2) 0.044(2) 0.054(3) -0.010(2) -0.0085(19) -0.0050(18)
C20 0.039(2) 0.051(3) 0.039(2) -0.0146(19) -0.0056(17) -0.0061(19)
C21 0.072(4) 0.150(6) 0.046(3) -0.019(3) -0.010(3) 0.045(4)
C22 0.066(4) 0.065(4) 0.156(7) 0.029(4) -0.023(4) 0.006(3)
C23 0.065(4) 0.135(6) 0.107(5) -0.086(5) -0.024(3) 0.034(4)
C24 0.071(4) 0.131(5) 0.072(4) 0.026(4) 0.022(3) 0.009(4)
C25 0.053(3) 0.093(5) 0.162(7) -0.057(5) -0.012(4) -0.022(3)
C26 0.062(3) 0.054(3) 0.053(3) -0.005(2) -0.015(2) 0.009(2)
C27 0.045(3) 0.097(4) 0.063(3) -0.037(3) 0.012(2) -0.011(3)
C28 0.071(4) 0.087(4) 0.051(3) 0.011(3) -0.008(3) -0.027(3)
C29 0.059(3) 0.044(3) 0.111(5) -0.018(3) -0.019(3) -0.007(2)
C30 0.063(3) 0.078(4) 0.046(3) -0.025(3) 0.000(2) -0.004(3)
B1 0.027(2) 0.039(2) 0.032(2) -0.0054(19) 0.0001(17) -0.0013(18)
C31 0.0262(19) 0.042(2) 0.038(2) -0.0088(17) -0.0043(16) -0.0043(16)
C32 0.037(2) 0.044(2) 0.040(2) -0.0047(19) -0.0051(17) -0.0055(18)
F32 0.0634(16) 0.0508(15) 0.0365(13) -0.0035(11) 0.0074(11) -0.0074(12)
C33 0.044(2) 0.045(2) 0.048(3) 0.001(2) -0.010(2) -0.008(2)
F33 0.091(2) 0.0532(16) 0.0568(17) 0.0145(13) -0.0060(15) -0.0203(15)
C34 0.041(2) 0.032(2) 0.073(3) 0.001(2) -0.017(2) -0.0071(19)
F34 0.0603(17) 0.0376(14) 0.103(2) -0.0030(14) -0.0214(16) -0.0067(12)
C35 0.031(2) 0.045(2) 0.066(3) -0.020(2) -0.011(2) 0.0044(18)
F35 0.0553(16) 0.0577(17) 0.086(2) -0.0370(15) -0.0060(14) 0.0006(13)
C36 0.031(2) 0.044(2) 0.042(2) -0.0082(18) -0.0066(17) -0.0027(17)
F36 0.0537(15) 0.0540(15) 0.0426(14) -0.0163(12) -0.0019(11) -0.0015(12)
C41 0.0287(19) 0.034(2) 0.033(2) 0.0028(16) 0.0008(15) -0.0024(16)
C42 0.035(2) 0.038(2) 0.036(2) 0.0011(17) -0.0019(17) -0.0037(17)
F42 0.0395(13) 0.0549(15) 0.0426(13) -0.0133(11) -0.0037(10) -0.0044(11)
C43 0.035(2) 0.049(3) 0.045(2) 0.005(2) -0.0065(18) -0.0097(19)
F43 0.0418(14) 0.0782(19) 0.0620(17) -0.0048(14) -0.0161(12) -0.0170(13)
C44 0.025(2) 0.057(3) 0.059(3) 0.010(2) 0.0001(19) -0.0042(19)
F44 0.0251(13) 0.118(3) 0.082(2) -0.0088(19) 0.0055(13) -0.0075(15)
C45 0.033(2) 0.052(3) 0.043(2) 0.000(2) 0.0136(18) 0.0020(19)
F45 0.0420(14) 0.088(2) 0.0624(18) -0.0154(15) 0.0169(13) 0.0071(14)
C46 0.037(2) 0.041(2) 0.036(2) -0.0041(18) 0.0015(17) -0.0026(18)
F46 0.0419(13) 0.0656(16) 0.0414(13) -0.0160(12) 0.0081(10) -0.0068(12)
C51 0.0280(19) 0.036(2) 0.032(2) -0.0085(16) 0.0031(15) -0.0061(16)
C52 0.034(2) 0.049(2) 0.032(2) -0.0113(18) -0.0003(16) -0.0043(18)
F52 0.0296(12) 0.0597(15) 0.0512(14) -0.0076(12) -0.0031(10) 0.0040(11)
C53 0.028(2) 0.063(3) 0.046(2) -0.017(2) 0.0073(18) -0.0102(19)
F53 0.0332(13) 0.102(2) 0.0611(17) -0.0177(16) 0.0141(12) -0.0073(14)
C54 0.048(2) 0.056(3) 0.031(2) -0.0102(19) 0.0098(18) -0.024(2)
F54 0.0670(18) 0.088(2) 0.0420(15) -0.0037(14) 0.0202(13) -0.0276(16)
C55 0.048(2) 0.041(2) 0.032(2) -0.0036(18) -0.0019(18) -0.0116(19)
F55 0.0636(16) 0.0543(16) 0.0429(14) 0.0087(12) -0.0047(12) -0.0114(13)
C56 0.0283(19) 0.038(2) 0.033(2) -0.0061(16) 0.0010(15) -0.0037(16)
F56 0.0349(12) 0.0504(14) 0.0441(14) 0.0034(11) -0.0009(10) 0.0047(10)
C61 0.0264(18) 0.040(2) 0.0258(19) -0.0033(16) 0.0011(14) -0.0044(16)
C62 0.037(2) 0.042(2) 0.032(2) -0.0026(17) -0.0010(16) -0.0028(18)
F62 0.0468(14) 0.0392(13) 0.0603(16) -0.0049(11) -0.0182(12) 0.0053(11)
C63 0.034(2) 0.056(3) 0.032(2) -0.0036(19) -0.0055(17) -0.0071(19)
F63 0.0512(15) 0.0722(18) 0.0554(16) -0.0039(13) -0.0230(12) -0.0079(13)
C64 0.043(2) 0.059(3) 0.047(3) -0.019(2) 0.000(2) -0.017(2)
F64 0.0678(18) 0.074(2) 0.083(2) -0.0343(16) -0.0215(16) -0.0181(15)
C65 0.043(2) 0.036(2) 0.047(2) -0.0116(19) 0.0047(19) -0.0059(18)
F65 0.0631(17) 0.0461(15) 0.086(2) -0.0220(14) -0.0037(15) -0.0090(13)
C66 0.031(2) 0.040(2) 0.030(2) 0.0004(16) 0.0035(15) -0.0048(17)
F66 0.0394(13) 0.0395(13) 0.0489(14) -0.0013(11) -0.0039(10) 0.0025(10)

loop_
_atom_type_symbol
_atom_type_description
_atom_type_scat_dispersion_real
_atom_type_scat_dispersion_imag
_atom_type_scat_source
C C 0.0033 0.0016 'International Tables Vol C Tables 4.2.6.8 and 6.1.1.4'
H H 0.0000 0.0000 'International Tables Vol C Tables 4.2.6.8 and 6.1.1.4'
B B 0.0013 0.0007 'International Tables Vol C Tables 4.2.6.8 and 6.1.1.4'
O O 0.0106 0.0060 'International Tables Vol C Tables 4.2.6.8 and 6.1.1.4'
F F 0.0171 0.0103 'International Tables Vol C Tables 4.2.6.8 and 6.1.1.4'
Zr Zr -2.9673 0.5597 'International Tables Vol C Tables 4.2.6.8 and 6.1.1.4'
Cl Cl 0.1484 0.1585 'International Tables Vol C Tables 4.2.6.8 and 6.1.1.4'

loop_
_geom_angle_atom_site_label_1
_geom_angle_atom_site_label_2
_geom_angle_atom_site_label_3
_geom_angle
O1 Zr1 Cl1 88.39(19)
O1 Zr1 C18 98.95(13)
Cl1 Zr1 C18 128.76(18)
O1 Zr1 C14 110.94(15)
Cl1 Zr1 C14 72.43(19)
C18 Zr1 C14 144.49(17)
O1 Zr1 C15 82.40(13)
Cl1 Zr1 C15 86.24(19)
C18 Zr1 C15 144.91(15)
C14 Zr1 C15 32.55(15)
O1 Zr1 C11 85.85(13)
Cl1 Zr1 C11 118.75(19)
C18 Zr1 C11 112.36(15)
C14 Zr1 C11 53.74(14)
C15 Zr1 C11 32.56(15)
O1 Zr1 C20 127.85(12)
Cl1 Zr1 C20 81.61(19)
C18 Zr1 C20 54.07(14)
C14 Zr1 C20 114.19(15)
C15 Zr1 C20 146.64(14)
C11 Zr1 C20 142.88(15)
O1 Zr1 C12 116.69(14)
Cl1 Zr1 C12 125.05(19)
C18 Zr1 C12 96.53(15)
C14 Zr1 C12 53.37(15)
C15 Zr1 C12 53.63(15)
C11 Zr1 C12 32.33(15)
C20 Zr1 C12 110.65(15)
O1 Zr1 C13 135.57(13)
Cl1 Zr1 C13 95.5(2)
C18 Zr1 C13 112.11(16)
C14 Zr1 C13 32.38(16)
C15 Zr1 C13 53.88(15)
C11 Zr1 C13 53.72(14)
C20 Zr1 C13 96.41(14)
C12 Zr1 C13 32.18(15)
O1 Zr1 C17 79.12(12)
Cl1 Zr1 C17 102.09(18)
C18 Zr1 C17 32.90(14)
C14 Zr1 C17 167.97(14)
C15 Zr1 C17 159.44(14)
C11 Zr1 C17 135.94(14)
C20 Zr1 C17 53.89(13)
C12 Zr1 C17 129.02(15)
C13 Zr1 C17 141.78(15)
O1 Zr1 C19 130.58(12)
Cl1 Zr1 C19 113.62(19)
C18 Zr1 C19 32.58(14)
C14 Zr1 C19 117.67(16)
C15 Zr1 C19 139.35(14)
C11 Zr1 C19 115.77(16)
C20 Zr1 C19 32.48(14)
C12 Zr1 C19 87.05(15)
C13 Zr1 C19 87.90(15)
C17 Zr1 C19 53.98(14)
O1 Zr1 C16 95.49(12)
Cl1 Zr1 C16 74.68(18)
C18 Zr1 C16 54.22(14)
C14 Zr1 C16 136.60(14)
C15 Zr1 C16 160.87(15)
C11 Zr1 C16 166.57(15)
C20 Zr1 C16 32.53(13)
C12 Zr1 C16 140.64(15)
C13 Zr1 C16 128.25(13)
C17 Zr1 C16 32.50(13)
C19 Zr1 C16 53.90(14)
O1 Zr1 H1 90(2)
Cl1 Zr1 H1 2(3)
C18 Zr1 H1 127(2)
C14 Zr1 H1 73(2)
C15 Zr1 H1 87(2)
C11 Zr1 H1 120(2)
C20 Zr1 H1 80(2)
C12 Zr1 H1 125(2)
C13 Zr1 H1 95(2)
C17 Zr1 H1 101(2)
C19 Zr1 H1 112(2)
C16 Zr1 H1 74(2)
Zr1 Cl1 H1 4(5)
C2 O1 C5 108.9(3)
C2 O1 Zr1 129.1(2)
C5 O1 Zr1 121.9(3)
O1 C2 C3 104.9(4)
O1 C2 H2A 110.8
C3 C2 H2A 110.8
O1 C2 H2B 110.8
C3 C2 H2B 110.8
H2A C2 H2B 108.9
C4 C3 C2 102.6(4)
C4 C3 H3A 111.3
C2 C3 H3A 111.3
C4 C3 H3B 111.3
C2 C3 H3B 111.3
H3A C3 H3B 109.2
C5 C4 C3 103.1(4)
C5 C4 H4A 111.1
C3 C4 H4A 111.1
C5 C4 H4B 111.1
C3 C4 H4B 111.1
H4A C4 H4B 109.1
O1 C5 C4 105.3(4)
O1 C5 H5A 110.7
C4 C5 H5A 110.7
O1 C5 H5B 110.7
C4 C5 H5B 110.7
H5A C5 H5B 108.8
C12 C11 C15 107.7(4)
C12 C11 C21 124.2(5)
C15 C11 C21 127.2(5)
C12 C11 Zr1 74.1(2)
C15 C11 Zr1 73.5(2)
C21 C11 Zr1 126.6(3)
C13 C12 C11 108.8(4)
C13 C12 C22 126.9(5)
C11 C12 C22 123.0(5)
C13 C12 Zr1 74.1(2)
C11 C12 Zr1 73.5(2)
C22 C12 Zr1 128.9(3)
C12 C13 C14 107.3(4)
C12 C13 C23 128.0(5)
C14 C13 C23 123.8(5)
C12 C13 Zr1 73.8(2)
C14 C13 Zr1 73.0(3)
C23 C13 Zr1 127.3(3)
C13 C14 C15 108.7(4)
C13 C14 C24 125.6(5)
C15 C14 C24 125.2(5)
C13 C14 Zr1 74.7(3)
C15 C14 Zr1 73.9(2)
C24 C14 Zr1 123.9(3)
C14 C15 C11 107.5(4)
C14 C15 C25 126.3(5)
C11 C15 C25 126.0(5)
C14 C15 Zr1 73.6(2)
C11 C15 Zr1 74.0(2)
C25 C15 Zr1 122.1(3)
C20 C16 C17 107.8(4)
C20 C16 C26 125.7(4)
C17 C16 C26 126.2(4)
C20 C16 Zr1 73.1(2)
C17 C16 Zr1 73.7(2)
C26 C16 Zr1 123.8(3)
C16 C17 C18 107.6(4)
C16 C17 C27 124.7(4)
C18 C17 C27 127.0(4)
C16 C17 Zr1 73.8(2)
C18 C17 Zr1 72.4(2)
C27 C17 Zr1 126.5(3)
C19 C18 C17 108.2(4)
C19 C18 C28 126.6(4)
C17 C18 C28 124.6(4)
C19 C18 Zr1 74.9(2)
C17 C18 Zr1 74.7(2)
C28 C18 Zr1 123.8(3)
C18 C19 C20 107.8(4)
C18 C19 C29 125.4(4)
C20 C19 C29 125.4(4)
C18 C19 Zr1 72.5(2)
C20 C19 Zr1 73.2(2)
C29 C19 Zr1 130.6(3)
C19 C20 C16 108.6(4)
C19 C20 C30 126.3(4)
C16 C20 C30 124.8(4)
C19 C20 Zr1 74.3(2)
C16 C20 Zr1 74.3(2)
C30 C20 Zr1 123.3(3)
C11 C21 H21A 109.5
C11 C21 H21B 109.5
H21A C21 H21B 109.5
C11 C21 H21C 109.5
H21A C21 H21C 109.5
H21B C21 H21C 109.5
C12 C22 H22A 109.5
C12 C22 H22B 109.5
H22A C22 H22B 109.5
C12 C22 H22C 109.5
H22A C22 H22C 109.5
H22B C22 H22C 109.5
C13 C23 H23A 109.5
C13 C23 H23B 109.5
H23A C23 H23B 109.5
C13 C23 H23C 109.5
H23A C23 H23C 109.5
H23B C23 H23C 109.5
C14 C24 H24A 109.5
C14 C24 H24B 109.5
H24A C24 H24B 109.5
C14 C24 H24C 109.5
H24A C24 H24C 109.5
H24B C24 H24C 109.5
C15 C25 H25A 109.5
C15 C25 H25B 109.5
H25A C25 H25B 109.5
C15 C25 H25C 109.5
H25A C25 H25C 109.5
H25B C25 H25C 109.5
C16 C26 H26A 109.5
C16 C26 H26B 109.5
H26A C26 H26B 109.5
C16 C26 H26C 109.5
H26A C26 H26C 109.5
H26B C26 H26C 109.5
C17 C27 H27A 109.5
C17 C27 H27B 109.5
H27A C27 H27B 109.5
C17 C27 H27C 109.5
H27A C27 H27C 109.5
H27B C27 H27C 109.5
C18 C28 H28A 109.5
C18 C28 H28B 109.5
H28A C28 H28B 109.5
C18 C28 H28C 109.5
H28A C28 H28C 109.5
H28B C28 H28C 109.5
C19 C29 H29A 109.5
C19 C29 H29B 109.5
H29A C29 H29B 109.5
C19 C29 H29C 109.5
H29A C29 H29C 109.5
H29B C29 H29C 109.5
C20 C30 H30A 109.5
C20 C30 H30B 109.5
H30A C30 H30B 109.5
C20 C30 H30C 109.5
H30A C30 H30C 109.5
H30B C30 H30C 109.5
C61 B1 C31 113.3(3)
C61 B1 C41 114.4(3)
C31 B1 C41 102.1(3)
C61 B1 C51 101.3(3)
C31 B1 C51 113.7(3)
C41 B1 C51 112.7(3)
C36 C31 C32 113.2(4)
C36 C31 B1 127.9(4)
C32 C31 B1 118.8(3)
F32 C32 C33 115.9(4)
F32 C32 C31 119.2(4)
C33 C32 C31 124.9(4)
F33 C33 C34 119.4(4)
F33 C33 C32 121.1(4)
C34 C33 C32 119.5(4)
F34 C34 C33 121.4(4)
F34 C34 C35 119.6(4)
C33 C34 C35 119.0(4)
F35 C35 C34 121.0(4)
F35 C35 C36 119.5(4)
C34 C35 C36 119.5(4)
F36 C36 C31 121.3(4)
F36 C36 C35 114.9(4)
C31 C36 C35 123.8(4)
C46 C41 C42 113.1(3)
C46 C41 B1 127.8(3)
C42 C41 B1 118.8(3)
F42 C42 C43 115.8(4)
F42 C42 C41 119.5(3)
C43 C42 C41 124.7(4)
F43 C43 C44 120.0(4)
F43 C43 C42 120.4(4)
C44 C43 C42 119.5(4)
F44 C44 C43 121.0(4)
F44 C44 C45 120.5(4)
C43 C44 C45 118.5(4)
F45 C45 C44 119.5(4)
F45 C45 C46 120.5(4)
C44 C45 C46 119.9(4)
F46 C46 C41 121.2(3)
F46 C46 C45 114.7(3)
C41 C46 C45 124.1(4)
C56 C51 C52 112.9(3)
C56 C51 B1 128.3(3)
C52 C51 B1 118.4(3)
F52 C52 C53 116.5(3)
F52 C52 C51 119.2(3)
C53 C52 C51 124.3(4)
F53 C53 C54 120.1(4)
F53 C53 C52 120.0(4)
C54 C53 C52 119.9(4)
F54 C54 C53 120.7(4)
F54 C54 C55 120.4(4)
C53 C54 C55 118.8(4)
F55 C55 C54 119.9(4)
F55 C55 C56 120.4(4)
C54 C55 C56 119.7(4)
F56 C56 C55 114.4(3)
F56 C56 C51 121.3(3)
C55 C56 C51 124.3(3)
C62 C61 C66 113.1(3)
C62 C61 B1 126.8(3)
C66 C61 B1 119.7(3)
F62 C62 C63 115.0(3)
F62 C62 C61 121.0(3)
C63 C62 C61 124.0(4)
F63 C63 C64 119.6(4)
F63 C63 C62 119.9(4)
C64 C63 C62 120.5(4)
F64 C64 C63 121.6(4)
F64 C64 C65 120.0(4)
C63 C64 C65 118.3(4)
F65 C65 C66 120.7(4)
F65 C65 C64 119.8(4)
C66 C65 C64 119.5(4)
F66 C66 C65 116.2(3)
F66 C66 C61 119.2(3)
C65 C66 C61 124.6(4)

loop_
_geom_bond_atom_site_label_1
_geom_bond_atom_site_label_2
_geom_bond_distance
Zr1 O1 2.240(3)
Zr1 Cl1 2.438(9)
Zr1 C18 2.497(4)
Zr1 C14 2.502(4)
Zr1 C15 2.506(4)
Zr1 C11 2.512(4)
Zr1 C20 2.513(4)
Zr1 C12 2.520(4)
Zr1 C13 2.523(4)
Zr1 C17 2.527(4)
Zr1 C19 2.527(4)
Zr1 C16 2.528(4)
Zr1 H1 1.60(7)
Cl1 H1 0.84(7)
O1 C2 1.458(5)
O1 C5 1.465(5)
C2 C3 1.507(6)
C2 H2A 0.9800
C2 H2B 0.9800
C3 C4 1.500(6)
C3 H3A 0.9800
C3 H3B 0.9800
C4 C5 1.493(6)
C4 H4A 0.9800
C4 H4B 0.9800
C5 H5A 0.9800
C5 H5B 0.9800
C11 C12 1.401(7)
C11 C15 1.407(6)
C11 C21 1.510(6)
C12 C13 1.398(7)
C12 C22 1.515(7)
C13 C14 1.401(7)
C13 C23 1.494(6)
C14 C15 1.403(6)
C14 C24 1.520(7)
C15 C25 1.504(7)
C16 C20 1.412(6)
C16 C17 1.415(6)
C16 C26 1.493(6)
C17 C18 1.423(6)
C17 C27 1.508(6)
C18 C19 1.410(6)
C18 C28 1.520(6)
C19 C20 1.410(6)
C19 C29 1.523(6)
C20 C30 1.510(6)
C21 H21A 0.9700
C21 H21B 0.9700
C21 H21C 0.9700
C22 H22A 0.9700
C22 H22B 0.9700
C22 H22C 0.9700
C23 H23A 0.9700
C23 H23B 0.9700
C23 H23C 0.9700
C24 H24A 0.9700
C24 H24B 0.9700
C24 H24C 0.9700
C25 H25A 0.9700
C25 H25B 0.9700
C25 H25C 0.9700
C26 H26A 0.9700
C26 H26B 0.9700
C26 H26C 0.9700
C27 H27A 0.9700
C27 H27B 0.9700
C27 H27C 0.9700
C28 H28A 0.9700
C28 H28B 0.9700
C28 H28C 0.9700
C29 H29A 0.9700
C29 H29B 0.9700
C29 H29C 0.9700
C30 H30A 0.9700
C30 H30B 0.9700
C30 H30C 0.9700
B1 C61 1.655(5)
B1 C31 1.657(6)
B1 C41 1.665(5)
B1 C51 1.667(5)
C31 C36 1.377(5)
C31 C32 1.382(5)
C32 F32 1.355(5)
C32 C33 1.375(6)
C33 F33 1.350(5)
C33 C34 1.359(6)
C34 F34 1.347(5)
C34 C35 1.368(6)
C35 F35 1.347(5)
C35 C36 1.394(6)
C36 F36 1.354(5)
C41 C46 1.378(5)
C41 C42 1.388(5)
C42 F42 1.352(4)
C42 C43 1.375(5)
C43 F43 1.347(5)
C43 C44 1.367(6)
C44 F44 1.338(5)
C44 C45 1.376(6)
C45 F45 1.351(5)
C45 C46 1.381(6)
C46 F46 1.357(4)
C51 C56 1.381(5)
C51 C52 1.396(5)
C52 F52 1.348(5)
C52 C53 1.374(6)
C53 F53 1.347(5)
C53 C54 1.363(6)
C54 F54 1.344(4)
C54 C55 1.370(6)
C55 F55 1.347(5)
C55 C56 1.381(5)
C56 F56 1.358(4)
C61 C62 1.385(5)
C61 C66 1.391(5)
C62 F62 1.353(4)
C62 C63 1.378(5)
C63 F63 1.349(5)
C63 C64 1.357(6)
C64 F64 1.339(5)
C64 C65 1.386(6)
C65 F65 1.347(5)
C65 C66 1.369(5)
C66 F66 1.362(4)

loop_
_geom_torsion_atom_site_label_1
_geom_torsion_atom_site_label_2
_geom_torsion_atom_site_label_3
_geom_torsion_atom_site_label_4
_geom_torsion
Cl1 Zr1 O1 C2 -175.8(4)
C18 Zr1 O1 C2 55.2(4)
C14 Zr1 O1 C2 -105.3(4)
C15 Zr1 O1 C2 -89.3(4)
C11 Zr1 O1 C2 -56.8(4)
C20 Zr1 O1 C2 106.2(4)
C12 Zr1 O1 C2 -46.8(4)
C13 Zr1 O1 C2 -79.6(4)
C17 Zr1 O1 C2 81.6(4)
C19 Zr1 O1 C2 64.0(4)
C16 Zr1 O1 C2 109.8(4)
Cl1 Zr1 O1 C5 8.5(3)
C18 Zr1 O1 C5 -120.5(3)
C14 Zr1 O1 C5 79.0(3)
C15 Zr1 O1 C5 94.9(3)
C11 Zr1 O1 C5 127.5(3)
C20 Zr1 O1 C5 -69.6(3)
C12 Zr1 O1 C5 137.5(3)
C13 Zr1 O1 C5 104.6(3)
C17 Zr1 O1 C5 -94.1(3)
C19 Zr1 O1 C5 -111.8(3)
C16 Zr1 O1 C5 -65.9(3)
C5 O1 C2 C3 13.7(5)
Zr1 O1 C2 C3 -162.5(3)
O1 C2 C3 C4 -32.7(5)
C2 C3 C4 C5 39.2(5)
C2 O1 C5 C4 11.0(5)
Zr1 O1 C5 C4 -172.5(3)
C3 C4 C5 O1 -31.3(5)
O1 Zr1 C11 C12 163.1(3)
Cl1 Zr1 C11 C12 -111.0(3)
C18 Zr1 C11 C12 65.2(3)
C14 Zr1 C11 C12 -77.0(3)
C15 Zr1 C11 C12 -114.5(4)
C20 Zr1 C11 C12 5.7(4)
C13 Zr1 C11 C12 -36.5(3)
C17 Zr1 C11 C12 93.5(3)
C19 Zr1 C11 C12 29.6(3)
C16 Zr1 C11 C12 66.9(7)
O1 Zr1 C11 C15 -82.4(3)
Cl1 Zr1 C11 C15 3.5(4)
C18 Zr1 C11 C15 179.6(3)
C14 Zr1 C11 C15 37.5(3)
C20 Zr1 C11 C15 120.2(3)
C12 Zr1 C11 C15 114.5(4)
C13 Zr1 C11 C15 77.9(3)
C17 Zr1 C11 C15 -152.1(2)
C19 Zr1 C11 C15 144.0(3)
C16 Zr1 C11 C15 -178.6(5)
O1 Zr1 C11 C21 42.0(5)
Cl1 Zr1 C11 C21 127.9(5)
C18 Zr1 C11 C21 -56.0(5)
C14 Zr1 C11 C21 161.9(6)
C15 Zr1 C11 C21 124.4(6)
C20 Zr1 C11 C21 -115.4(5)
C12 Zr1 C11 C21 -121.1(6)
C13 Zr1 C11 C21 -157.7(6)
C17 Zr1 C11 C21 -27.7(6)
C19 Zr1 C11 C21 -91.6(5)
C16 Zr1 C11 C21 -54.2(9)
C15 C11 C12 C13 -0.1(5)
C21 C11 C12 C13 -170.0(4)
Zr1 C11 C12 C13 66.2(3)
C15 C11 C12 C22 167.6(4)
C21 C11 C12 C22 -2.3(7)
Zr1 C11 C12 C22 -126.1(5)
C15 C11 C12 Zr1 -66.3(3)
C21 C11 C12 Zr1 123.8(4)
O1 Zr1 C12 C13 -134.6(3)
Cl1 Zr1 C12 C13 -26.3(4)
C18 Zr1 C12 C13 122.0(3)
C14 Zr1 C12 C13 -37.4(3)
C15 Zr1 C12 C13 -78.2(3)
C11 Zr1 C12 C13 -115.7(4)
C20 Zr1 C12 C13 68.0(3)
C17 Zr1 C12 C13 127.6(3)
C19 Zr1 C12 C13 90.7(3)
C16 Zr1 C12 C13 84.0(3)
O1 Zr1 C12 C11 -18.9(3)
Cl1 Zr1 C12 C11 89.4(3)
C18 Zr1 C12 C11 -122.4(3)
C14 Zr1 C12 C11 78.3(3)
C15 Zr1 C12 C11 37.5(3)
C20 Zr1 C12 C11 -176.3(3)
C13 Zr1 C12 C11 115.7(4)
C17 Zr1 C12 C11 -116.7(3)
C19 Zr1 C12 C11 -153.6(3)
C16 Zr1 C12 C11 -160.3(2)
O1 Zr1 C12 C22 100.5(5)
Cl1 Zr1 C12 C22 -151.2(5)
C18 Zr1 C12 C22 -2.9(6)
C14 Zr1 C12 C22 -162.3(6)
C15 Zr1 C12 C22 156.9(6)
C11 Zr1 C12 C22 119.4(7)
C20 Zr1 C12 C22 -56.9(6)
C13 Zr1 C12 C22 -124.9(7)
C17 Zr1 C12 C22 2.7(6)
C19 Zr1 C12 C22 -34.2(6)
C16 Zr1 C12 C22 -40.9(6)
C11 C12 C13 C14 -0.2(5)
C22 C12 C13 C14 -167.2(5)
Zr1 C12 C13 C14 65.7(3)
C11 C12 C13 C23 169.1(4)
C22 C12 C13 C23 2.1(8)
Zr1 C12 C13 C23 -125.0(5)
C11 C12 C13 Zr1 -65.9(3)
C22 C12 C13 Zr1 127.0(5)
O1 Zr1 C13 C12 65.4(4)
Cl1 Zr1 C13 C12 158.7(3)
C18 Zr1 C13 C12 -65.5(3)
C14 Zr1 C13 C12 114.5(4)
C15 Zr1 C13 C12 77.4(3)
C11 Zr1 C13 C12 36.7(3)
C20 Zr1 C13 C12 -119.2(3)
C17 Zr1 C13 C12 -83.9(3)
C19 Zr1 C13 C12 -87.8(3)
C16 Zr1 C13 C12 -126.6(3)
O1 Zr1 C13 C14 -49.1(3)
Cl1 Zr1 C13 C14 44.2(3)
C18 Zr1 C13 C14 -179.9(3)
C15 Zr1 C13 C14 -37.1(3)
C11 Zr1 C13 C14 -77.7(3)
C20 Zr1 C13 C14 126.3(3)
C12 Zr1 C13 C14 -114.5(4)
C17 Zr1 C13 C14 161.7(3)
C19 Zr1 C13 C14 157.7(3)
C16 Zr1 C13 C14 119.0(3)
O1 Zr1 C13 C23 -168.9(5)
Cl1 Zr1 C13 C23 -75.6(6)
C18 Zr1 C13 C23 60.2(6)
C14 Zr1 C13 C23 -119.8(6)
C15 Zr1 C13 C23 -156.9(6)
C11 Zr1 C13 C23 162.4(6)
C20 Zr1 C13 C23 6.5(5)
C12 Zr1 C13 C23 125.7(7)
C17 Zr1 C13 C23 41.9(6)
C19 Zr1 C13 C23 37.9(5)
C16 Zr1 C13 C23 -0.9(6)
C12 C13 C14 C15 0.4(5)
C23 C13 C14 C15 -169.5(4)
Zr1 C13 C14 C15 66.7(3)
C12 C13 C14 C24 172.7(5)
C23 C13 C14 C24 2.8(7)
Zr1 C13 C14 C24 -121.0(5)
C12 C13 C14 Zr1 -66.3(3)
C23 C13 C14 Zr1 123.9(4)
O1 Zr1 C14 C13 145.5(2)
Cl1 Zr1 C14 C13 -133.3(3)
C18 Zr1 C14 C13 0.1(4)
C15 Zr1 C14 C13 115.1(4)
C11 Zr1 C14 C13 77.7(3)
C20 Zr1 C14 C13 -61.3(3)
C12 Zr1 C14 C13 37.2(3)
C17 Zr1 C14 C13 -68.8(8)
C19 Zr1 C14 C13 -25.3(3)
C16 Zr1 C14 C13 -90.9(3)
O1 Zr1 C14 C15 30.4(3)
Cl1 Zr1 C14 C15 111.6(3)
C18 Zr1 C14 C15 -115.0(3)
C11 Zr1 C14 C15 -37.5(3)
C20 Zr1 C14 C15 -176.5(3)
C12 Zr1 C14 C15 -78.0(3)
C13 Zr1 C14 C15 -115.1(4)
C17 Zr1 C14 C15 176.1(7)
C19 Zr1 C14 C15 -140.4(3)
C16 Zr1 C14 C15 154.0(3)
O1 Zr1 C14 C24 -91.6(5)
Cl1 Zr1 C14 C24 -10.4(5)
C18 Zr1 C14 C24 123.0(5)
C15 Zr1 C14 C24 -122.0(6)
C11 Zr1 C14 C24 -159.4(6)
C20 Zr1 C14 C24 61.6(5)
C12 Zr1 C14 C24 160.1(6)
C13 Zr1 C14 C24 122.9(6)
C17 Zr1 C14 C24 54.1(10)
C19 Zr1 C14 C24 97.6(5)
C16 Zr1 C14 C24 32.0(6)
C13 C14 C15 C11 -0.4(5)
C24 C14 C15 C11 -172.8(4)
Zr1 C14 C15 C11 66.7(3)
C13 C14 C15 C25 174.7(4)
C24 C14 C15 C25 2.4(8)
Zr1 C14 C15 C25 -118.1(5)
C13 C14 C15 Zr1 -67.2(3)
C24 C14 C15 Zr1 120.5(5)
C12 C11 C15 C14 0.3(5)
C21 C11 C15 C14 169.8(4)
Zr1 C11 C15 C14 -66.5(3)
C12 C11 C15 C25 -174.9(4)
C21 C11 C15 C25 -5.3(7)
Zr1 C11 C15 C25 118.4(5)
C12 C11 C15 Zr1 66.8(3)
C21 C11 C15 Zr1 -123.7(4)
O1 Zr1 C15 C14 -151.5(3)
Cl1 Zr1 C15 C14 -62.7(3)
C18 Zr1 C15 C14 113.7(3)
C11 Zr1 C15 C14 114.3(4)
C20 Zr1 C15 C14 5.9(4)
C12 Zr1 C15 C14 77.1(3)
C13 Zr1 C15 C14 36.9(3)
C17 Zr1 C15 C14 -177.7(4)
C19 Zr1 C15 C14 60.0(4)
C16 Zr1 C15 C14 -66.7(5)
O1 Zr1 C15 C11 94.2(3)
Cl1 Zr1 C15 C11 -176.9(3)
C18 Zr1 C15 C11 -0.6(4)
C14 Zr1 C15 C11 -114.3(4)
C20 Zr1 C15 C11 -108.4(3)
C12 Zr1 C15 C11 -37.2(3)
C13 Zr1 C15 C11 -77.4(3)
C17 Zr1 C15 C11 68.1(5)
C19 Zr1 C15 C11 -54.3(4)
C16 Zr1 C15 C11 179.0(4)
O1 Zr1 C15 C25 -28.7(5)
Cl1 Zr1 C15 C25 60.2(5)
C18 Zr1 C15 C25 -123.4(5)
C14 Zr1 C15 C25 122.9(6)
C11 Zr1 C15 C25 -122.9(6)
C20 Zr1 C15 C25 128.7(5)
C12 Zr1 C15 C25 -160.0(5)
C13 Zr1 C15 C25 159.8(5)
C17 Zr1 C15 C25 -54.8(7)
C19 Zr1 C15 C25 -177.1(4)
C16 Zr1 C15 C25 56.2(7)
O1 Zr1 C16 C20 -174.7(2)
Cl1 Zr1 C16 C20 98.5(3)
C18 Zr1 C16 C20 -77.6(3)
C14 Zr1 C16 C20 56.7(3)
C15 Zr1 C16 C20 102.7(5)
C11 Zr1 C16 C20 -79.6(6)
C12 Zr1 C16 C20 -28.7(4)
C13 Zr1 C16 C20 13.7(3)
C17 Zr1 C16 C20 -114.9(4)
C19 Zr1 C16 C20 -37.0(2)
O1 Zr1 C16 C17 -59.8(3)
Cl1 Zr1 C16 C17 -146.6(3)
C18 Zr1 C16 C17 37.3(2)
C14 Zr1 C16 C17 171.6(3)
C15 Zr1 C16 C17 -142.4(4)
C11 Zr1 C16 C17 35.4(7)
C20 Zr1 C16 C17 114.9(4)
C12 Zr1 C16 C17 86.2(3)
C13 Zr1 C16 C17 128.6(3)
C19 Zr1 C16 C17 77.9(3)
O1 Zr1 C16 C26 63.2(4)
Cl1 Zr1 C16 C26 -23.6(4)
C18 Zr1 C16 C26 160.3(4)
C14 Zr1 C16 C26 -65.4(4)
C15 Zr1 C16 C26 -19.4(6)
C11 Zr1 C16 C26 158.3(5)
C20 Zr1 C16 C26 -122.1(5)
C12 Zr1 C16 C26 -150.8(3)
C13 Zr1 C16 C26 -108.4(4)
C17 Zr1 C16 C26 123.0(5)
C19 Zr1 C16 C26 -159.2(4)
C20 C16 C17 C18 0.7(4)
C26 C16 C17 C18 174.8(4)
Zr1 C16 C17 C18 -65.0(3)
C20 C16 C17 C27 -170.7(4)
C26 C16 C17 C27 3.3(7)
Zr1 C16 C17 C27 123.6(4)
C20 C16 C17 Zr1 65.7(3)
C26 C16 C17 Zr1 -120.2(4)
O1 Zr1 C17 C16 118.9(3)
Cl1 Zr1 C17 C16 32.9(3)
C18 Zr1 C17 C16 -115.0(4)
C14 Zr1 C17 C16 -28.7(9)
C15 Zr1 C17 C16 145.3(4)
C11 Zr1 C17 C16 -168.9(3)
C20 Zr1 C17 C16 -37.1(2)
C12 Zr1 C17 C16 -125.5(3)
C13 Zr1 C17 C16 -82.5(3)
C19 Zr1 C17 C16 -77.6(3)
O1 Zr1 C17 C18 -126.1(3)
Cl1 Zr1 C17 C18 148.0(3)
C14 Zr1 C17 C18 86.4(8)
C15 Zr1 C17 C18 -99.7(5)
C11 Zr1 C17 C18 -53.8(3)
C20 Zr1 C17 C18 77.9(3)
C12 Zr1 C17 C18 -10.4(3)
C13 Zr1 C17 C18 32.5(4)
C19 Zr1 C17 C18 37.4(2)
C16 Zr1 C17 C18 115.0(4)
O1 Zr1 C17 C27 -2.6(4)
Cl1 Zr1 C17 C27 -88.6(4)
C18 Zr1 C17 C27 123.5(5)
C14 Zr1 C17 C27 -150.2(7)
C15 Zr1 C17 C27 23.8(7)
C11 Zr1 C17 C27 69.7(5)
C20 Zr1 C17 C27 -158.6(5)
C12 Zr1 C17 C27 113.1(4)
C13 Zr1 C17 C27 156.0(4)
C19 Zr1 C17 C27 160.9(5)
C16 Zr1 C17 C27 -121.5(5)
C16 C17 C18 C19 -2.1(5)
C27 C17 C18 C19 169.1(4)
Zr1 C17 C18 C19 -68.0(3)
C16 C17 C18 C28 -173.2(4)
C27 C17 C18 C28 -2.1(7)
Zr1 C17 C18 C28 120.8(4)
C16 C17 C18 Zr1 65.9(3)
C27 C17 C18 Zr1 -122.9(4)
O1 Zr1 C18 C19 167.6(2)
Cl1 Zr1 C18 C19 72.4(4)
C14 Zr1 C18 C19 -44.9(4)
C15 Zr1 C18 C19 -102.9(3)
C11 Zr1 C18 C19 -103.3(3)
C20 Zr1 C18 C19 36.8(2)
C12 Zr1 C18 C19 -74.0(3)
C13 Zr1 C18 C19 -44.8(3)
C17 Zr1 C18 C19 114.1(4)
C16 Zr1 C18 C19 77.2(3)
O1 Zr1 C18 C17 53.5(3)
Cl1 Zr1 C18 C17 -41.7(4)
C14 Zr1 C18 C17 -159.0(3)
C15 Zr1 C18 C17 143.0(3)
C11 Zr1 C18 C17 142.6(2)
C20 Zr1 C18 C17 -77.3(3)
C12 Zr1 C18 C17 171.9(3)
C13 Zr1 C18 C17 -158.9(2)
C19 Zr1 C18 C17 -114.1(4)
C16 Zr1 C18 C17 -36.9(2)
O1 Zr1 C18 C28 -68.2(4)
Cl1 Zr1 C18 C28 -163.3(4)
C14 Zr1 C18 C28 79.3(5)
C15 Zr1 C18 C28 21.3(6)
C11 Zr1 C18 C28 21.0(5)
C20 Zr1 C18 C28 161.0(5)
C12 Zr1 C18 C28 50.2(4)
C13 Zr1 C18 C28 79.4(4)
C17 Zr1 C18 C28 -121.6(5)
C19 Zr1 C18 C28 124.2(5)
C16 Zr1 C18 C28 -158.5(5)
C17 C18 C19 C20 2.6(5)
C28 C18 C19 C20 173.6(4)
Zr1 C18 C19 C20 -65.3(3)
C17 C18 C19 C29 -164.2(4)
C28 C18 C19 C29 6.7(7)
Zr1 C18 C19 C29 127.9(4)
C17 C18 C19 Zr1 67.9(3)
C28 C18 C19 Zr1 -121.2(4)
O1 Zr1 C19 C18 -16.3(3)
Cl1 Zr1 C19 C18 -125.8(3)
C14 Zr1 C19 C18 152.4(2)
C15 Zr1 C19 C18 120.7(3)
C11 Zr1 C19 C18 91.7(3)
C20 Zr1 C19 C18 -115.4(4)
C12 Zr1 C19 C18 107.0(3)
C13 Zr1 C19 C18 139.2(3)
C17 Zr1 C19 C18 -37.8(2)
C16 Zr1 C19 C18 -78.3(3)
O1 Zr1 C19 C20 99.1(3)
Cl1 Zr1 C19 C20 -10.4(3)
C18 Zr1 C19 C20 115.4(4)
C14 Zr1 C19 C20 -92.2(3)
C15 Zr1 C19 C20 -123.9(3)
C11 Zr1 C19 C20 -152.9(2)
C12 Zr1 C19 C20 -137.6(3)
C13 Zr1 C19 C20 -105.4(3)
C17 Zr1 C19 C20 77.6(3)
C16 Zr1 C19 C20 37.1(2)
O1 Zr1 C19 C29 -138.3(4)
Cl1 Zr1 C19 C29 112.2(5)
C18 Zr1 C19 C29 -122.0(6)
C14 Zr1 C19 C29 30.4(5)
C15 Zr1 C19 C29 -1.3(6)
C11 Zr1 C19 C29 -30.4(5)
C20 Zr1 C19 C29 122.6(6)
C12 Zr1 C19 C29 -15.0(5)
C13 Zr1 C19 C29 17.2(5)
C17 Zr1 C19 C29 -159.8(5)
C16 Zr1 C19 C29 159.7(5)
C18 C19 C20 C16 -2.2(5)
C29 C19 C20 C16 164.7(4)
Zr1 C19 C20 C16 -67.0(3)
C18 C19 C20 C30 -175.1(4)
C29 C19 C20 C30 -8.2(7)
Zr1 C19 C20 C30 120.1(4)
C18 C19 C20 Zr1 64.8(3)
C29 C19 C20 Zr1 -128.3(4)
C17 C16 C20 C19 0.9(5)
C26 C16 C20 C19 -173.2(4)
Zr1 C16 C20 C19 67.0(3)
C17 C16 C20 C30 173.9(4)
C26 C16 C20 C30 -0.1(7)
Zr1 C16 C20 C30 -120.0(4)
C17 C16 C20 Zr1 -66.1(3)
C26 C16 C20 Zr1 119.8(4)
O1 Zr1 C20 C19 -108.3(3)
Cl1 Zr1 C20 C19 170.4(3)
C18 Zr1 C20 C19 -36.9(2)
C14 Zr1 C20 C19 104.0(3)
C15 Zr1 C20 C19 100.6(3)
C11 Zr1 C20 C19 42.8(4)
C12 Zr1 C20 C19 46.0(3)
C13 Zr1 C20 C19 75.8(3)
C17 Zr1 C20 C19 -77.9(3)
C16 Zr1 C20 C19 -115.0(4)
O1 Zr1 C20 C16 6.7(3)
Cl1 Zr1 C20 C16 -74.6(3)
C18 Zr1 C20 C16 78.1(3)
C14 Zr1 C20 C16 -141.0(3)
C15 Zr1 C20 C16 -144.4(3)
C11 Zr1 C20 C16 157.8(3)
C12 Zr1 C20 C16 161.0(2)
C13 Zr1 C20 C16 -169.2(3)
C17 Zr1 C20 C16 37.1(2)
C19 Zr1 C20 C16 115.0(4)
O1 Zr1 C20 C30 128.3(3)
Cl1 Zr1 C20 C30 47.0(4)
C18 Zr1 C20 C30 -160.3(4)
C14 Zr1 C20 C30 -19.4(4)
C15 Zr1 C20 C30 -22.8(5)
C11 Zr1 C20 C30 -80.6(4)
C12 Zr1 C20 C30 -77.4(4)
C13 Zr1 C20 C30 -47.6(4)
C17 Zr1 C20 C30 158.7(4)
C19 Zr1 C20 C30 -123.4(5)
C16 Zr1 C20 C30 121.6(5)
C61 B1 C31 C36 -128.1(4)
C41 B1 C31 C36 108.4(4)
C51 B1 C31 C36 -13.2(5)
C61 B1 C31 C32 57.2(4)
C41 B1 C31 C32 -66.3(4)
C51 B1 C31 C32 172.1(3)
C36 C31 C32 F32 -177.8(3)
B1 C31 C32 F32 -2.4(5)
C36 C31 C32 C33 3.0(6)
B1 C31 C32 C33 178.4(4)
F32 C32 C33 F33 -0.7(6)
C31 C32 C33 F33 178.5(4)
F32 C32 C33 C34 179.4(4)
C31 C32 C33 C34 -1.3(7)
F33 C33 C34 F34 -0.3(6)
C32 C33 C34 F34 179.6(4)
F33 C33 C34 C35 178.9(4)
C32 C33 C34 C35 -1.2(6)
F34 C34 C35 F35 1.3(6)
C33 C34 C35 F35 -177.9(4)
F34 C34 C35 C36 -179.0(3)
C33 C34 C35 C36 1.8(6)
C32 C31 C36 F36 177.5(3)
B1 C31 C36 F36 2.5(6)
C32 C31 C36 C35 -2.3(6)
B1 C31 C36 C35 -177.3(4)
F35 C35 C36 F36 -0.1(5)
C34 C35 C36 F36 -179.8(3)
F35 C35 C36 C31 179.7(3)
C34 C35 C36 C31 0.0(6)
C61 B1 C41 C46 -14.8(6)
C31 B1 C41 C46 107.9(4)
C51 B1 C41 C46 -129.8(4)
C61 B1 C41 C42 171.6(3)
C31 B1 C41 C42 -65.7(4)
C51 B1 C41 C42 56.6(5)
C46 C41 C42 F42 -177.5(3)
B1 C41 C42 F42 -3.0(5)
C46 C41 C42 C43 2.8(6)
B1 C41 C42 C43 177.3(4)
F42 C42 C43 F43 0.7(6)
C41 C42 C43 F43 -179.5(4)
F42 C42 C43 C44 179.0(4)
C41 C42 C43 C44 -1.3(6)
F43 C43 C44 F44 -2.9(6)
C42 C43 C44 F44 178.8(4)
F43 C43 C44 C45 178.2(4)
C42 C43 C44 C45 -0.1(6)
F44 C44 C45 F45 -0.6(7)
C43 C44 C45 F45 178.3(4)
F44 C44 C45 C46 -179.2(4)
C43 C44 C45 C46 -0.3(7)
C42 C41 C46 F46 177.8(3)
B1 C41 C46 F46 3.9(6)
C42 C41 C46 C45 -3.2(6)
B1 C41 C46 C45 -177.1(4)
F45 C45 C46 F46 2.6(6)
C44 C45 C46 F46 -178.8(4)
F45 C45 C46 C41 -176.5(4)
C44 C45 C46 C41 2.1(7)
C61 B1 C51 C56 -107.7(4)
C31 B1 C51 C56 130.5(4)
C41 B1 C51 C56 15.0(5)
C61 B1 C51 C52 64.9(4)
C31 B1 C51 C52 -56.9(4)
C41 B1 C51 C52 -172.5(3)
C56 C51 C52 F52 178.5(3)
B1 C51 C52 F52 4.8(5)
C56 C51 C52 C53 -2.0(6)
B1 C51 C52 C53 -175.7(4)
F52 C52 C53 F53 0.9(6)
C51 C52 C53 F53 -178.7(4)
F52 C52 C53 C54 -179.3(4)
C51 C52 C53 C54 1.1(6)
F53 C53 C54 F54 -0.9(6)
C52 C53 C54 F54 179.3(4)
F53 C53 C54 C55 -179.5(4)
C52 C53 C54 C55 0.8(6)
F54 C54 C55 F55 -0.6(6)
C53 C54 C55 F55 178.0(4)
F54 C54 C55 C56 179.8(4)
C53 C54 C55 C56 -1.6(6)
F55 C55 C56 F56 0.4(5)
C54 C55 C56 F56 179.9(3)
F55 C55 C56 C51 -178.9(4)
C54 C55 C56 C51 0.6(6)
C52 C51 C56 F56 -178.1(3)
B1 C51 C56 F56 -5.2(6)
C52 C51 C56 C55 1.1(6)
B1 C51 C56 C55 174.0(4)
C31 B1 C61 C62 17.2(5)
C41 B1 C61 C62 133.6(4)
C51 B1 C61 C62 -104.9(4)
C31 B1 C61 C66 -171.4(3)
C41 B1 C61 C66 -55.0(5)
C51 B1 C61 C66 66.5(4)
C66 C61 C62 F62 -179.1(3)
B1 C61 C62 F62 -7.2(6)
C66 C61 C62 C63 0.2(6)
B1 C61 C62 C63 172.1(4)
F62 C62 C63 F63 -0.3(5)
C61 C62 C63 F63 -179.6(4)
F62 C62 C63 C64 179.1(4)
C61 C62 C63 C64 -0.2(6)
F63 C63 C64 F64 -0.1(6)
C62 C63 C64 F64 -179.6(4)
F63 C63 C64 C65 179.4(4)
C62 C63 C64 C65 -0.1(6)
F64 C64 C65 F65 -0.5(6)
C63 C64 C65 F65 180.0(4)
F64 C64 C65 C66 179.8(4)
C63 C64 C65 C66 0.2(6)
F65 C65 C66 F66 1.3(5)
C64 C65 C66 F66 -179.0(3)
F65 C65 C66 C61 -180.0(3)
C64 C65 C66 C61 -0.2(6)
C62 C61 C66 F66 178.7(3)
B1 C61 C66 F66 6.2(5)
C62 C61 C66 C65 0.0(5)
B1 C61 C66 C65 -172.5(4)
